data_4518172
loop_
_publ_author_name
'Gjineci, Nansi'
'Aharonovich, Sinai'
'Dekel, Dario R.'
'Diesendruck, Charles E.'

_publ_section_title
;
 Increasing the Alkaline Stability of <i>N</i>,<i>N</i>-Diaryl Carbazolium
 Salts Using Substituent Electronic Effects.
;
_journal_name_full 'ACS applied materials &amp; interfaces'
_journal_paper_doi 10.1021/acsami.0c14132
_journal_year 2020
_chemical_formula_moiety 'C26 H22 N O2, F6 P'
_chemical_formula_sum 'C26 H22 F6 N O2 P'
_chemical_formula_weight 525.41
_chemical_name_common 'Charles54b (Nansi)'
_space_group_crystal_system triclinic
_space_group_IT_number 2
_space_group_name_Hall '-P 1'
_space_group_name_H-M_alt 'P -1'
_atom_sites_solution_hydrogens geom
_audit_creation_method SHELXL-2014/7
_cell_angle_alpha 76.419(3)
_cell_angle_beta 87.152(4)
_cell_angle_gamma 76.880(5)
_cell_formula_units_Z 4
_cell_length_a 11.637(9)
_cell_length_b 12.282(4)
_cell_length_c 17.835(3)
_cell_measurement_reflns_used 5291
_cell_measurement_temperature 200(2)
_cell_measurement_theta_max 24.926
_cell_measurement_theta_min 1.175
_cell_volume 2413(2)
_computing_cell_refinement 'APEX2 v2010.7-0 (Bruker AXS)'
_computing_data_collection 'Bruker Instrument Service v2010.7.0.0'
_computing_data_reduction 'SAINT V7.68A (Bruker AXS, 2009)'
_computing_molecular_graphics 'Olex2 (Dolomanov et al., 2009)'
_computing_publication_material 'Olex2 (Dolomanov et al., 2009)'
_computing_structure_refinement 'SHELXL-2018/3 (Sheldrick, 2018)'
_computing_structure_solution 'SHELXT 2014/4 (Sheldrick, 2014)'
_diffrn_ambient_temperature 200(2)
_diffrn_detector_area_resol_mean 95
_diffrn_measured_fraction_theta_full 0.963
_diffrn_measured_fraction_theta_max 0.963
_diffrn_measurement_device_type 'APEX2 (Bruker AXS)'
_diffrn_measurement_method '\f and \w scans'
_diffrn_radiation_type MoK\a
_diffrn_radiation_wavelength 0.71073
_diffrn_reflns_av_R_equivalents 0.1098
_diffrn_reflns_av_unetI/netI 0.2262
_diffrn_reflns_Laue_measured_fraction_full 0.963
_diffrn_reflns_Laue_measured_fraction_max 0.963
_diffrn_reflns_limit_h_max 13
_diffrn_reflns_limit_h_min -8
_diffrn_reflns_limit_k_max 14
_diffrn_reflns_limit_k_min -14
_diffrn_reflns_limit_l_max 21
_diffrn_reflns_limit_l_min -20
_diffrn_reflns_number 13224
_diffrn_reflns_point_group_measured_fraction_full 0.963
_diffrn_reflns_point_group_measured_fraction_max 0.963
_diffrn_reflns_theta_full 24.926
_diffrn_reflns_theta_max 24.926
_diffrn_reflns_theta_min 1.175
_exptl_absorpt_coefficient_mu 0.185
_exptl_absorpt_correction_T_max 0.969
_exptl_absorpt_correction_T_min 0.932
_exptl_absorpt_correction_type multi-scan
_exptl_absorpt_process_details 'SADABS V2008/1 (Bruker AXS)'
_exptl_crystal_colour 'light orange'
_exptl_crystal_density_diffrn 1.446
_exptl_crystal_description plate
_exptl_crystal_F_000 1080
_exptl_crystal_size_max 0.270
_exptl_crystal_size_mid 0.210
_exptl_crystal_size_min 0.060
_refine_diff_density_max 0.518
_refine_diff_density_min -0.429
_refine_diff_density_rms 0.063
_refine_ls_extinction_coef 0.0031(7)
_refine_ls_extinction_expression Fc^*^=kFc[1+0.001xFc^2^\l^3^/sin(2\q)]^-1/4^
_refine_ls_extinction_method 'SHELXL-2014/7 (Sheldrick 2014'
_refine_ls_goodness_of_fit_ref 0.926
_refine_ls_hydrogen_treatment constr
_refine_ls_matrix_type full
_refine_ls_number_parameters 695
_refine_ls_number_reflns 5291
_refine_ls_number_restraints 30
_refine_ls_restrained_S_all 93.904
_refine_ls_R_factor_all 0.2117
_refine_ls_R_factor_gt 0.0857
_refine_ls_shift/su_max 0.000
_refine_ls_shift/su_mean 0.000
_refine_ls_structure_factor_coef Fsqd
_refine_ls_weighting_details 'w=1/[\s^2^(Fo^2^)+(0.0644P)^2^] where P=(Fo^2^+2Fc^2^)/3'
_refine_ls_weighting_scheme calc
_refine_ls_wR_factor_gt 0.1629
_refine_ls_wR_factor_ref 0.2108
_reflns_Friedel_coverage 0.000
_reflns_number_gt 2818
_reflns_number_total 5291
_reflns_threshold_expression 'I > 2\s(I)'
_cod_data_source_file am0c14132_si_003.cif
_cod_data_source_block Charles54b
_cod_database_code 4518172
_shelx_shelxl_version_number 2014/7
_shelx_space_group_comment
;
The symmetry employed for this shelxl refinement is uniquely defined
by the following loop, which should always be used as a source of
symmetry information in preference to the above space-group names.
They are only intended as comments.
;
_shelx_estimated_absorpt_t_min 0.952
_shelx_estimated_absorpt_t_max 0.989

loop_
_space_group_symop_operation_xyz
'x, y, z'
'-x, -y, -z'

loop_
_atom_site_label
_atom_site_type_symbol
_atom_site_fract_x
_atom_site_fract_y
_atom_site_fract_z
_atom_site_U_iso_or_equiv
_atom_site_adp_type
_atom_site_occupancy
_atom_site_site_symmetry_order
_atom_site_calc_flag
_atom_site_refinement_flags_posn
_atom_site_refinement_flags_adp
_atom_site_refinement_flags_occupancy
_atom_site_disorder_assembly
_atom_site_disorder_group
P1 P 0.20301(15) 0.23980(19) 0.42651(12) 0.0590(6) Uani 1 1 d . . . . .
F1 F 0.0770(3) 0.3201(4) 0.4205(3) 0.1040(18) Uani 1 1 d . . . . .
F2 F 0.3278(4) 0.1609(5) 0.4339(3) 0.139(2) Uani 1 1 d . . . . .
F3 F 0.2267(4) 0.2923(4) 0.3393(2) 0.1002(17) Uani 1 1 d . . . . .
F4 F 0.1487(5) 0.1487(5) 0.4031(3) 0.133(2) Uani 1 1 d . . . . .
F5 F 0.1776(3) 0.1860(4) 0.5141(2) 0.0814(14) Uani 1 1 d . . . . .
F6 F 0.2538(5) 0.3338(5) 0.4511(3) 0.122(2) Uani 1 1 d . . . . .
O1A O 0.3330(7) 0.1297(5) 1.0088(4) 0.0964(18) Uani 1 1 d D . . . .
O2A O -0.054(2) 0.9285(18) 0.8477(15) 0.099(7) Uani 0.61(3) 1 d . . P A 1
O2B O -0.061(3) 0.895(3) 0.8786(17) 0.076(7) Uani 0.39(3) 1 d . U P A 2
N1A N 0.1920(4) 0.5189(4) 0.7739(3) 0.0417(14) Uani 1 1 d . . . . .
C1A C 0.2926(5) 0.5557(5) 0.7238(4) 0.0435(18) Uani 1 1 d . . . . .
C2A C 0.3802(6) 0.5996(6) 0.7461(5) 0.060(2) Uani 1 1 d . . . . .
H2A H 0.3842 0.6104 0.7968 0.073 Uiso 1 1 calc R U . . .
C3A C 0.4632(7) 0.6277(7) 0.6897(6) 0.073(2) Uani 1 1 d . . . . .
H3A H 0.5266 0.6567 0.7030 0.087 Uiso 1 1 calc R U . . .
C4A C 0.4562(7) 0.6147(7) 0.6164(6) 0.080(3) Uani 1 1 d . . . . .
H4A H 0.5139 0.6352 0.5795 0.096 Uiso 1 1 calc R U . . .
C5A C 0.3657(7) 0.5721(6) 0.5954(5) 0.067(2) Uani 1 1 d . . . . .
H5A H 0.3598 0.5649 0.5440 0.080 Uiso 1 1 calc R U . . .
C6A C 0.2835(6) 0.5399(5) 0.6502(4) 0.0480(18) Uani 1 1 d . . . . .
C7A C 0.1814(5) 0.4887(5) 0.6474(4) 0.0453(18) Uani 1 1 d . . . . .
C8A C 0.1387(6) 0.4534(6) 0.5897(4) 0.060(2) Uani 1 1 d . . . . .
H8A H 0.1752 0.4606 0.5405 0.072 Uiso 1 1 calc R U . . .
C9A C 0.0405(7) 0.4068(6) 0.6053(5) 0.067(2) Uani 1 1 d . . . . .
H9A H 0.0101 0.3793 0.5666 0.080 Uiso 1 1 calc R U . . .
C10A C -0.0145(6) 0.3995(6) 0.6760(5) 0.065(2) Uani 1 1 d . . . . .
H10A H -0.0830 0.3684 0.6847 0.078 Uiso 1 1 calc R U . . .
C11A C 0.0273(6) 0.4360(6) 0.7343(4) 0.054(2) Uani 1 1 d . . . . .
H11A H -0.0110 0.4323 0.7829 0.065 Uiso 1 1 calc R U . . .
C12A C 0.1268(5) 0.4778(5) 0.7186(4) 0.0408(17) Uani 1 1 d . . . . .
C13A C 0.2330(6) 0.4180(6) 0.8396(4) 0.0447(18) Uani 1 1 d . . . . .
C14A C 0.1585(6) 0.3905(6) 0.8989(4) 0.061(2) Uani 1 1 d . . . . .
H14A H 0.0821 0.4385 0.8995 0.073 Uiso 1 1 calc R U . . .
C15A C 0.1911(7) 0.2954(7) 0.9575(4) 0.071(2) Uani 1 1 d . . . . .
H15A H 0.1424 0.2790 1.0012 0.085 Uiso 1 1 calc R U . . .
C16A C 0.3038(9) 0.2215(6) 0.9490(5) 0.0964(18) Uani 1 1 d D . . . .
C17A C 0.3785(7) 0.2517(7) 0.8929(5) 0.077(3) Uani 1 1 d . . . . .
H17A H 0.4561 0.2058 0.8926 0.092 Uiso 1 1 calc R U . . .
C18A C 0.3437(5) 0.3485(6) 0.8362(4) 0.059(2) Uani 1 1 d . . . . .
H18A H 0.3951 0.3680 0.7946 0.071 Uiso 1 1 calc R U . . .
C19A C 0.4157(7) 0.0522(12) 1.0147(10) 0.115(8) Uani 0.565(14) 1 d D . P B 1
H19A H 0.4117 0.0097 0.9751 0.173 Uiso 0.565(14) 1 calc R U P B 1
H19B H 0.4161 0.0009 1.0659 0.173 Uiso 0.565(14) 1 calc R U P B 1
H19C H 0.4880 0.0816 1.0079 0.173 Uiso 0.565(14) 1 calc R U P B 1
C19B C 0.2763(16) 0.0879(18) 1.0598(10) 0.073(7) Uani 0.435(14) 1 d . . P B 2
H19F H 0.2646 0.1327 1.0995 0.110 Uiso 0.435(14) 1 calc R U P B 2
H19D H 0.3178 0.0089 1.0824 0.110 Uiso 0.435(14) 1 calc R U P B 2
H19E H 0.1994 0.0875 1.0399 0.110 Uiso 0.435(14) 1 calc R U P B 2
C20A C 0.1196(5) 0.6214(6) 0.7998(4) 0.0430(17) Uani 1 1 d . . . . .
C21A C 0.0308(5) 0.6909(6) 0.7526(4) 0.056(2) Uani 1 1 d . . . . .
H21A H 0.0116 0.6714 0.7070 0.067 Uiso 1 1 calc R U . . .
C22A C -0.0307(6) 0.7903(7) 0.7722(5) 0.067(2) Uani 1 1 d . . . . .
H22A H -0.0943 0.8384 0.7405 0.081 Uiso 1 1 calc R U . . .
C23A C -0.0018(6) 0.8204(8) 0.8360(5) 0.074(3) Uani 1 1 d . . . . .
C24A C 0.0874(6) 0.7480(7) 0.8836(5) 0.070(2) Uani 1 1 d . . . . .
H24A H 0.1057 0.7664 0.9297 0.083 Uiso 1 1 calc R U . . .
C25A C 0.1494(6) 0.6497(6) 0.8642(4) 0.057(2) Uani 1 1 d . . . . .
H25A H 0.2130 0.6014 0.8958 0.068 Uiso 1 1 calc R U . . .
C26A C -0.1244(17) 1.0105(17) 0.788(2) 0.099(7) Uani 0.61(3) 1 d . . P A 1
H26A H -0.0781 1.0210 0.7401 0.149 Uiso 0.61(3) 1 calc R U P A 1
H26B H -0.1495 1.0840 0.8029 0.149 Uiso 0.61(3) 1 calc R U P A 1
H26C H -0.1940 0.9827 0.7790 0.149 Uiso 0.61(3) 1 calc R U P A 1
C26B C -0.160(2) 0.975(2) 0.841(2) 0.076(7) Uani 0.39(3) 1 d . U P A 2
H26D H -0.1349 1.0441 0.8110 0.113 Uiso 0.39(3) 1 calc R U P A 2
H26E H -0.2187 0.9969 0.8789 0.113 Uiso 0.39(3) 1 calc R U P A 2
H26F H -0.1945 0.9409 0.8055 0.113 Uiso 0.39(3) 1 calc R U P A 2
P1A P 0.2467(2) 0.6673(2) 1.11353(14) 0.0787(7) Uani 1 1 d . U . . .
F1A F 0.1944(4) 0.7087(5) 1.1877(3) 0.121(2) Uani 1 1 d . . . . .
F2A F 0.2927(5) 0.6343(6) 1.0362(3) 0.151(2) Uani 1 1 d . . . . .
F3A F 0.3699(10) 0.6147(17) 1.1507(11) 0.167(8) Uani 0.665(19) 1 d . . P C 1
F3B F 0.310(4) 0.560(2) 1.1630(14) 0.155(17) Uani 0.335(19) 1 d . . P C 2
F4A F 0.3118(6) 0.7706(6) 1.0930(4) 0.155(2) Uani 1 1 d . U . . .
F5A F 0.1306(9) 0.7442(16) 1.0728(6) 0.133(6) Uani 0.665(19) 1 d . . P C 1
F5B F 0.195(3) 0.7838(19) 1.0620(15) 0.171(11) Uani 0.335(19) 1 d . U P C 2
F6A F 0.1997(16) 0.5610(10) 1.1391(13) 0.178(9) Uani 0.665(19) 1 d . . P C 1
F6B F 0.123(2) 0.630(4) 1.1063(15) 0.139(13) Uani 0.335(19) 1 d . U P C 2
O1 O -0.4113(4) 0.3649(4) 0.6056(3) 0.0589(14) Uani 1 1 d . . . . .
O2 O -0.7695(4) -0.1572(4) 0.4828(3) 0.0690(15) Uani 1 1 d . . . . .
N1 N -0.6214(4) -0.0071(4) 0.7276(3) 0.0413(12) Uani 1 1 d . U . . .
C1 C -0.5417(5) -0.1080(5) 0.7796(4) 0.0472(18) Uani 1 1 d . U . . .
C2 C -0.4343(5) -0.1674(6) 0.7574(4) 0.0532(19) Uani 1 1 d . . . . .
H2 H -0.4007 -0.1459 0.7081 0.064 Uiso 1 1 calc R U . . .
C3 C -0.3808(6) -0.2607(6) 0.8137(5) 0.065(2) Uani 1 1 d . . . . .
H3 H -0.3057 -0.3042 0.8034 0.078 Uiso 1 1 calc R U . . .
C4 C -0.4325(7) -0.2931(7) 0.8844(5) 0.071(2) Uani 1 1 d . . . . .
H4 H -0.3940 -0.3606 0.9199 0.086 Uiso 1 1 calc R U . . .
C5 C -0.5393(7) -0.2300(6) 0.9050(4) 0.062(2) Uani 1 1 d . . . . .
H5 H -0.5727 -0.2510 0.9545 0.075 Uiso 1 1 calc R U . . .
C6 C -0.5945(6) -0.1355(6) 0.8504(4) 0.0485(18) Uani 1 1 d . . . . .
C7 C -0.7031(6) -0.0477(6) 0.8525(4) 0.0495(19) Uani 1 1 d . . . . .
C8 C -0.7857(7) -0.0310(7) 0.9109(4) 0.068(2) Uani 1 1 d . . . . .
H8 H -0.7770 -0.0826 0.9602 0.082 Uiso 1 1 calc R U . . .
C9 C -0.8787(7) 0.0611(7) 0.8954(5) 0.069(2) Uani 1 1 d . . . . .
H9 H -0.9360 0.0730 0.9342 0.083 Uiso 1 1 calc R U . . .
C10 C -0.8912(6) 0.1360(7) 0.8256(5) 0.067(2) Uani 1 1 d . . . . .
H10 H -0.9563 0.2001 0.8166 0.080 Uiso 1 1 calc R U . . .
C11 C -0.8099(6) 0.1203(6) 0.7667(4) 0.059(2) Uani 1 1 d . . . . .
H11 H -0.8192 0.1725 0.7176 0.070 Uiso 1 1 calc R U . . .
C12 C -0.7176(5) 0.0289(5) 0.7814(4) 0.0448(17) Uani 1 1 d . . . . .
C13 C -0.5620(5) 0.0916(5) 0.6971(3) 0.0396(16) Uani 1 1 d . U . . .
C14 C -0.4693(5) 0.1070(6) 0.7351(4) 0.0515(19) Uani 1 1 d . . . . .
H14 H -0.4401 0.0529 0.7812 0.062 Uiso 1 1 calc R U . . .
C15 C -0.4185(5) 0.1976(6) 0.7083(4) 0.0493(19) Uani 1 1 d . . . . .
H15 H -0.3556 0.2075 0.7362 0.059 Uiso 1 1 calc R U . . .
C16 C -0.4580(5) 0.2750(6) 0.6407(4) 0.0437(17) Uani 1 1 d . . . . .
C17 C -0.5555(5) 0.2610(6) 0.6040(4) 0.0477(19) Uani 1 1 d . . . . .
H17 H -0.5872 0.3166 0.5591 0.057 Uiso 1 1 calc R U . . .
C18 C -0.6062(5) 0.1698(6) 0.6313(3) 0.0407(17) Uani 1 1 d . . . . .
H18 H -0.6712 0.1606 0.6050 0.049 Uiso 1 1 calc R U . . .
C19 C -0.3130(6) 0.3836(7) 0.6414(4) 0.078(3) Uani 1 1 d . . . . .
H19G H -0.2864 0.4495 0.6091 0.117 Uiso 1 1 calc R U . . .
H19H H -0.2486 0.3151 0.6477 0.117 Uiso 1 1 calc R U . . .
H19I H -0.3364 0.3991 0.6921 0.117 Uiso 1 1 calc R U . . .
C20 C -0.6642(5) -0.0481(5) 0.6628(4) 0.0390(15) Uani 1 1 d . U . . .
C21 C -0.7747(5) -0.0746(5) 0.6678(4) 0.0478(18) Uani 1 1 d . U . . .
H21 H -0.8239 -0.0665 0.7112 0.057 Uiso 1 1 calc R U . . .
C22 C -0.8107(6) -0.1127(6) 0.6086(4) 0.056(2) Uani 1 1 d . . . . .
H22 H -0.8856 -0.1320 0.6114 0.067 Uiso 1 1 calc R U . . .
C23 C -0.7413(6) -0.1236(6) 0.5455(4) 0.0514(19) Uani 1 1 d . . . . .
C24 C -0.6286(6) -0.1001(6) 0.5420(4) 0.0505(19) Uani 1 1 d . . . . .
H24 H -0.5783 -0.1100 0.4994 0.061 Uiso 1 1 calc R U . . .
C25 C -0.5932(5) -0.0630(5) 0.6009(4) 0.0454(18) Uani 1 1 d . . . . .
H25 H -0.5169 -0.0469 0.5991 0.054 Uiso 1 1 calc R U . . .
C26 C -0.8876(7) -0.1687(9) 0.4822(5) 0.113(4) Uani 1 1 d D . . . .
H26G H -0.9066 -0.1775 0.4313 0.170 Uiso 1 1 calc R U . . .
H26H H -0.9406 -0.1000 0.4932 0.170 Uiso 1 1 calc R U . . .
H26I H -0.8975 -0.2365 0.5215 0.170 Uiso 1 1 calc R U . . .

loop_
_atom_site_aniso_label
_atom_site_aniso_U_11
_atom_site_aniso_U_22
_atom_site_aniso_U_33
_atom_site_aniso_U_23
_atom_site_aniso_U_13
_atom_site_aniso_U_12
P1 0.0376(11) 0.0738(15) 0.0596(15) -0.0132(12) -0.0126(10) 0.0005(10)
F1 0.060(3) 0.115(4) 0.102(4) 0.007(3) -0.002(3) 0.022(3)
F2 0.065(3) 0.177(6) 0.110(4) 0.006(4) 0.014(3) 0.059(3)
F3 0.094(3) 0.128(4) 0.056(3) -0.004(3) 0.005(2) 0.002(3)
F4 0.183(5) 0.115(5) 0.122(4) -0.040(4) -0.037(4) -0.057(4)
F5 0.063(3) 0.107(4) 0.059(3) 0.009(3) -0.011(2) -0.015(2)
F6 0.139(4) 0.149(5) 0.106(4) -0.030(4) -0.005(3) -0.087(4)
O1A 0.102(4) 0.067(4) 0.099(5) 0.022(3) -0.040(4) -0.010(4)
O2A 0.066(8) 0.068(11) 0.167(19) -0.052(11) -0.021(10) 0.011(7)
O2B 0.071(10) 0.045(12) 0.101(17) -0.029(11) 0.001(11) 0.021(9)
N1A 0.038(3) 0.041(4) 0.042(3) 0.002(3) -0.009(3) -0.012(3)
C1A 0.036(4) 0.028(4) 0.060(5) 0.002(4) 0.002(4) -0.008(3)
C2A 0.053(5) 0.057(5) 0.078(6) -0.014(4) -0.005(5) -0.027(4)
C3A 0.047(5) 0.061(6) 0.112(8) -0.018(6) 0.004(6) -0.020(4)
C4A 0.065(6) 0.060(6) 0.109(8) -0.011(6) 0.027(6) -0.017(4)
C5A 0.062(5) 0.056(5) 0.070(6) -0.007(5) 0.011(5) 0.003(4)
C6A 0.040(4) 0.038(4) 0.057(5) -0.005(4) 0.002(4) 0.003(3)
C7A 0.034(4) 0.045(4) 0.051(5) -0.009(4) -0.013(4) 0.004(3)
C8A 0.059(5) 0.060(5) 0.055(5) -0.017(4) -0.018(4) 0.005(4)
C9A 0.062(5) 0.059(5) 0.077(6) -0.023(5) -0.032(5) 0.004(4)
C10A 0.053(5) 0.069(6) 0.077(6) -0.012(5) -0.025(5) -0.018(4)
C11A 0.045(4) 0.057(5) 0.059(5) -0.003(4) -0.007(4) -0.018(4)
C12A 0.036(4) 0.039(4) 0.045(4) -0.006(4) -0.011(4) -0.005(3)
C13A 0.040(4) 0.042(4) 0.046(5) 0.005(4) -0.011(4) -0.011(4)
C14A 0.050(5) 0.056(5) 0.062(5) 0.010(4) -0.006(4) -0.006(4)
C15A 0.086(6) 0.062(6) 0.054(5) 0.001(5) -0.002(4) -0.013(5)
C16A 0.102(4) 0.067(4) 0.099(5) 0.022(3) -0.040(4) -0.010(4)
C17A 0.056(5) 0.069(6) 0.098(7) -0.002(5) -0.015(5) -0.012(4)
C18A 0.042(4) 0.053(5) 0.067(5) 0.007(4) -0.012(4) -0.001(4)
C19A 0.129(17) 0.075(14) 0.129(16) -0.012(12) -0.022(13) -0.001(11)
C19B 0.074(14) 0.086(16) 0.044(12) 0.020(11) 0.007(10) -0.025(12)
C20A 0.032(4) 0.038(4) 0.055(5) -0.004(4) -0.005(3) -0.008(3)
C21A 0.041(4) 0.063(5) 0.064(5) -0.014(4) -0.010(4) -0.008(4)
C22A 0.033(4) 0.064(6) 0.099(7) -0.014(5) -0.013(4) 0.001(4)
C23A 0.037(5) 0.087(7) 0.109(7) -0.044(6) -0.009(5) -0.009(4)
C24A 0.048(5) 0.073(6) 0.099(6) -0.047(5) -0.004(5) -0.009(4)
C25A 0.046(4) 0.058(5) 0.061(5) -0.005(4) -0.014(4) -0.007(4)
C26A 0.066(8) 0.068(11) 0.167(19) -0.052(11) -0.021(10) 0.011(7)
C26B 0.071(10) 0.045(12) 0.101(17) -0.029(11) 0.001(11) 0.021(9)
P1A 0.0714(16) 0.093(2) 0.0647(16) -0.0062(14) 0.0206(13) -0.0198(14)
F1A 0.112(4) 0.156(5) 0.074(3) -0.027(3) 0.012(3) 0.013(3)
F2A 0.136(5) 0.220(8) 0.115(5) -0.080(5) 0.054(4) -0.043(5)
F3A 0.046(6) 0.240(19) 0.167(12) 0.017(12) -0.008(6) 0.003(7)
F3B 0.20(4) 0.09(2) 0.101(16) 0.017(15) -0.02(3) 0.10(2)
F4A 0.129(4) 0.129(4) 0.199(7) 0.001(3) 0.011(4) -0.053(3)
F5A 0.045(6) 0.251(15) 0.084(7) -0.037(8) -0.017(5) 0.008(8)
F5B 0.136(8) 0.124(5) 0.22(2) 0.058(9) -0.025(12) -0.053(5)
F6A 0.141(13) 0.086(10) 0.30(3) -0.039(12) 0.130(15) -0.053(10)
F6B 0.098(10) 0.22(4) 0.13(2) -0.06(2) 0.039(11) -0.078(18)
O1 0.050(3) 0.055(3) 0.069(3) 0.001(3) -0.013(3) -0.018(2)
O2 0.051(3) 0.081(4) 0.082(4) -0.023(3) -0.005(3) -0.023(3)
N1 0.038(3) 0.039(2) 0.043(3) -0.002(2) 0.001(2) -0.0072(19)
C1 0.047(4) 0.039(3) 0.049(4) 0.002(3) -0.004(3) -0.007(3)
C2 0.046(4) 0.056(5) 0.048(4) -0.004(4) 0.000(4) 0.000(4)
C3 0.059(5) 0.060(6) 0.065(6) -0.010(5) -0.009(4) 0.004(4)
C4 0.091(6) 0.047(5) 0.062(6) 0.000(5) -0.020(5) 0.004(5)
C5 0.081(6) 0.044(5) 0.052(5) 0.013(4) 0.001(4) -0.017(4)
C6 0.057(5) 0.033(4) 0.054(5) -0.003(4) 0.000(4) -0.015(4)
C7 0.049(4) 0.046(5) 0.053(5) -0.002(4) 0.011(4) -0.021(4)
C8 0.076(6) 0.073(6) 0.057(5) -0.009(5) 0.011(5) -0.031(5)
C9 0.063(5) 0.065(6) 0.076(6) -0.014(5) 0.029(5) -0.018(5)
C10 0.046(5) 0.052(5) 0.097(7) -0.019(5) 0.018(5) -0.003(4)
C11 0.051(5) 0.045(5) 0.071(6) -0.003(4) 0.002(4) -0.004(4)
C12 0.050(4) 0.032(4) 0.049(5) -0.005(4) 0.008(4) -0.009(3)
C13 0.029(3) 0.039(3) 0.044(4) 0.001(3) -0.004(3) -0.003(2)
C14 0.044(4) 0.053(5) 0.048(4) 0.004(4) -0.012(4) -0.005(4)
C15 0.042(4) 0.043(5) 0.058(5) 0.005(4) -0.009(4) -0.014(4)
C16 0.036(4) 0.036(4) 0.055(5) -0.004(4) 0.002(4) -0.007(3)
C17 0.046(4) 0.040(5) 0.046(4) 0.002(4) -0.015(4) 0.002(3)
C18 0.034(4) 0.039(4) 0.048(4) -0.001(4) -0.006(3) -0.014(3)
C19 0.057(5) 0.083(6) 0.099(6) -0.004(5) -0.017(5) -0.039(4)
C20 0.029(3) 0.041(4) 0.043(3) -0.005(3) 0.004(3) -0.005(3)
C21 0.031(3) 0.049(4) 0.060(5) -0.007(4) 0.005(3) -0.008(3)
C22 0.032(4) 0.064(5) 0.079(6) -0.022(5) -0.002(4) -0.019(4)
C23 0.055(5) 0.048(5) 0.051(5) -0.012(4) -0.006(4) -0.008(4)
C24 0.044(4) 0.049(5) 0.060(5) -0.012(4) 0.007(4) -0.015(3)
C25 0.034(4) 0.041(4) 0.057(5) -0.007(4) 0.003(4) -0.006(3)
C26 0.078(6) 0.168(10) 0.120(8) -0.074(8) -0.014(6) -0.035(6)

loop_
_atom_type_symbol
_atom_type_description
_atom_type_scat_dispersion_real
_atom_type_scat_dispersion_imag
_atom_type_scat_source
C C 0.0033 0.0016 'International Tables Vol C Tables 4.2.6.8 and 6.1.1.4'
H H 0.0000 0.0000 'International Tables Vol C Tables 4.2.6.8 and 6.1.1.4'
F F 0.0171 0.0103 'International Tables Vol C Tables 4.2.6.8 and 6.1.1.4'
N N 0.0061 0.0033 'International Tables Vol C Tables 4.2.6.8 and 6.1.1.4'
O O 0.0106 0.0060 'International Tables Vol C Tables 4.2.6.8 and 6.1.1.4'
P P 0.1023 0.0942 'International Tables Vol C Tables 4.2.6.8 and 6.1.1.4'

loop_
_geom_angle_atom_site_label_1
_geom_angle_atom_site_label_2
_geom_angle_atom_site_label_3
_geom_angle
_geom_angle_site_symmetry_1
_geom_angle_site_symmetry_3
_geom_angle_publ_flag
F2 P1 F4 92.2(4) . . ?
F2 P1 F1 178.9(3) . . ?
F4 P1 F1 88.5(3) . . ?
F2 P1 F6 89.5(3) . . ?
F4 P1 F6 178.1(4) . . ?
F1 P1 F6 89.7(3) . . ?
F2 P1 F3 90.3(3) . . ?
F4 P1 F3 90.5(3) . . ?
F1 P1 F3 90.5(2) . . ?
F6 P1 F3 90.3(3) . . ?
F2 P1 F5 90.0(3) . . ?
F4 P1 F5 88.7(3) . . ?
F1 P1 F5 89.2(2) . . ?
F6 P1 F5 90.5(3) . . ?
F3 P1 F5 179.1(3) . . ?
C19A O1A C16A 127.9(13) . . ?
C19B O1A C16A 131.8(13) . . ?
C23A O2A C26A 119.1(17) . . ?
C23A O2B C26B 114(2) . . ?
C13A N1A C20A 112.8(5) . . ?
C13A N1A C12A 106.8(5) . . ?
C20A N1A C12A 113.2(5) . . ?
C13A N1A C1A 113.2(5) . . ?
C20A N1A C1A 108.6(5) . . ?
C12A N1A C1A 101.7(5) . . ?
C2A C1A C6A 123.4(7) . . ?
C2A C1A N1A 126.3(7) . . ?
C6A C1A N1A 110.2(6) . . ?
C1A C2A C3A 116.1(7) . . ?
C1A C2A H2A 122.0 . . ?
C3A C2A H2A 122.0 . . ?
C4A C3A C2A 122.1(7) . . ?
C4A C3A H3A 118.9 . . ?
C2A C3A H3A 118.9 . . ?
C3A C4A C5A 120.4(8) . . ?
C3A C4A H4A 119.8 . . ?
C5A C4A H4A 119.8 . . ?
C4A C5A C6A 119.4(8) . . ?
C4A C5A H5A 120.3 . . ?
C6A C5A H5A 120.3 . . ?
C1A C6A C5A 118.6(6) . . ?
C1A C6A C7A 108.7(6) . . ?
C5A C6A C7A 132.7(7) . . ?
C8A C7A C12A 120.4(7) . . ?
C8A C7A C6A 131.2(7) . . ?
C12A C7A C6A 108.4(6) . . ?
C7A C8A C9A 117.6(7) . . ?
C7A C8A H8A 121.2 . . ?
C9A C8A H8A 121.2 . . ?
C8A C9A C10A 121.1(7) . . ?
C8A C9A H9A 119.4 . . ?
C10A C9A H9A 119.4 . . ?
C11A C10A C9A 121.6(7) . . ?
C11A C10A H10A 119.2 . . ?
C9A C10A H10A 119.2 . . ?
C12A C11A C10A 116.2(7) . . ?
C12A C11A H11A 121.9 . . ?
C10A C11A H11A 121.9 . . ?
C11A C12A C7A 123.1(6) . . ?
C11A C12A N1A 126.1(7) . . ?
C7A C12A N1A 110.9(6) . . ?
C14A C13A C18A 120.7(6) . . ?
C14A C13A N1A 120.1(6) . . ?
C18A C13A N1A 119.0(7) . . ?
C13A C14A C15A 121.5(7) . . ?
C13A C14A H14A 119.3 . . ?
C15A C14A H14A 119.3 . . ?
C14A C15A C16A 115.9(7) . . ?
C14A C15A H15A 122.1 . . ?
C16A C15A H15A 122.1 . . ?
C17A C16A O1A 123.6(10) . . ?
C17A C16A C15A 121.9(6) . . ?
O1A C16A C15A 113.7(9) . . ?
C16A C17A C18A 120.0(7) . . ?
C16A C17A H17A 120.0 . . ?
C18A C17A H17A 120.0 . . ?
C17A C18A C13A 119.5(7) . . ?
C17A C18A H18A 120.3 . . ?
C13A C18A H18A 120.3 . . ?
O1A C19A H19A 109.5 . . ?
O1A C19A H19B 109.5 . . ?
H19A C19A H19B 109.5 . . ?
O1A C19A H19C 109.5 . . ?
H19A C19A H19C 109.5 . . ?
H19B C19A H19C 109.5 . . ?
O1A C19B H19F 109.5 . . ?
O1A C19B H19D 109.5 . . ?
H19F C19B H19D 109.5 . . ?
O1A C19B H19E 109.5 . . ?
H19F C19B H19E 109.5 . . ?
H19D C19B H19E 109.5 . . ?
C25A C20A C21A 121.1(7) . . ?
C25A C20A N1A 120.9(6) . . ?
C21A C20A N1A 117.7(6) . . ?
C20A C21A C22A 118.7(7) . . ?
C20A C21A H21A 120.7 . . ?
C22A C21A H21A 120.7 . . ?
C23A C22A C21A 121.0(7) . . ?
C23A C22A H22A 119.5 . . ?
C21A C22A H22A 119.5 . . ?
C22A C23A O2B 133.0(17) . . ?
C22A C23A C24A 119.3(8) . . ?
O2B C23A C24A 105.3(15) . . ?
C22A C23A O2A 119.2(13) . . ?
C24A C23A O2A 121.1(13) . . ?
C25A C24A C23A 120.0(7) . . ?
C25A C24A H24A 120.0 . . ?
C23A C24A H24A 120.0 . . ?
C20A C25A C24A 119.8(7) . . ?
C20A C25A H25A 120.1 . . ?
C24A C25A H25A 120.1 . . ?
O2A C26A H26A 109.5 . . ?
O2A C26A H26B 109.5 . . ?
H26A C26A H26B 109.5 . . ?
O2A C26A H26C 109.5 . . ?
H26A C26A H26C 109.5 . . ?
H26B C26A H26C 109.5 . . ?
O2B C26B H26D 109.5 . . ?
O2B C26B H26E 109.5 . . ?
H26D C26B H26E 109.5 . . ?
O2B C26B H26F 109.5 . . ?
H26D C26B H26F 109.5 . . ?
H26E C26B H26F 109.5 . . ?
F3B P1A F5B 173.0(18) . . ?
F6A P1A F3A 96.0(9) . . ?
F6A P1A F5A 95.6(8) . . ?
F3A P1A F5A 168.3(9) . . ?
F3B P1A F2A 95.2(10) . . ?
F6A P1A F2A 91.8(7) . . ?
F5B P1A F2A 84.3(12) . . ?
F3A P1A F2A 90.7(8) . . ?
F5A P1A F2A 90.7(4) . . ?
F3B P1A F1A 89.0(10) . . ?
F6A P1A F1A 90.3(6) . . ?
F5B P1A F1A 91.6(12) . . ?
F3A P1A F1A 92.8(8) . . ?
F5A P1A F1A 85.5(4) . . ?
F2A P1A F1A 175.8(4) . . ?
F3B P1A F4A 117(2) . . ?
F6A P1A F4A 172.3(9) . . ?
F5B P1A F4A 55.8(12) . . ?
F3A P1A F4A 76.3(7) . . ?
F5A P1A F4A 92.0(8) . . ?
F2A P1A F4A 89.0(4) . . ?
F1A P1A F4A 89.5(4) . . ?
F3B P1A F6B 98.1(19) . . ?
F5B P1A F6B 88.9(13) . . ?
F2A P1A F6B 91.6(9) . . ?
F1A P1A F6B 87.3(10) . . ?
F4A P1A F6B 144.5(15) . . ?
C16 O1 C19 118.0(5) . . ?
C23 O2 C26 113.8(6) . . ?
C12 N1 C13 108.6(5) . . ?
C12 N1 C1 102.2(5) . . ?
C13 N1 C1 112.6(4) . . ?
C12 N1 C20 113.2(5) . . ?
C13 N1 C20 111.4(4) . . ?
C1 N1 C20 108.5(5) . . ?
C6 C1 C2 125.5(6) . . ?
C6 C1 N1 109.9(5) . . ?
C2 C1 N1 124.5(6) . . ?
C3 C2 C1 113.8(6) . . ?
C3 C2 H2 123.1 . . ?
C1 C2 H2 123.1 . . ?
C2 C3 C4 122.5(7) . . ?
C2 C3 H3 118.8 . . ?
C4 C3 H3 118.8 . . ?
C3 C4 C5 121.9(7) . . ?
C3 C4 H4 119.0 . . ?
C5 C4 H4 119.0 . . ?
C6 C5 C4 117.0(7) . . ?
C6 C5 H5 121.5 . . ?
C4 C5 H5 121.5 . . ?
C1 C6 C5 119.2(6) . . ?
C1 C6 C7 108.5(6) . . ?
C5 C6 C7 132.2(7) . . ?
C12 C7 C8 119.6(6) . . ?
C12 C7 C6 108.3(6) . . ?
C8 C7 C6 132.1(7) . . ?
C9 C8 C7 118.4(7) . . ?
C9 C8 H8 120.8 . . ?
C7 C8 H8 120.8 . . ?
C10 C9 C8 121.2(7) . . ?
C10 C9 H9 119.4 . . ?
C8 C9 H9 119.4 . . ?
C9 C10 C11 121.0(7) . . ?
C9 C10 H10 119.5 . . ?
C11 C10 H10 119.5 . . ?
C12 C11 C10 118.1(7) . . ?
C12 C11 H11 120.9 . . ?
C10 C11 H11 120.9 . . ?
C11 C12 C7 121.5(7) . . ?
C11 C12 N1 127.9(6) . . ?
C7 C12 N1 110.5(5) . . ?
C18 C13 C14 119.9(6) . . ?
C18 C13 N1 118.1(5) . . ?
C14 C13 N1 122.0(5) . . ?
C15 C14 C13 121.5(6) . . ?
C15 C14 H14 119.2 . . ?
C13 C14 H14 119.2 . . ?
C14 C15 C16 119.9(6) . . ?
C14 C15 H15 120.1 . . ?
C16 C15 H15 120.1 . . ?
O1 C16 C15 125.9(6) . . ?
O1 C16 C17 116.0(6) . . ?
C15 C16 C17 118.1(7) . . ?
C18 C17 C16 121.6(6) . . ?
C18 C17 H17 119.2 . . ?
C16 C17 H17 119.2 . . ?
C17 C18 C13 118.9(5) . . ?
C17 C18 H18 120.6 . . ?
C13 C18 H18 120.6 . . ?
O1 C19 H19G 109.5 . . ?
O1 C19 H19H 109.5 . . ?
H19G C19 H19H 109.5 . . ?
O1 C19 H19I 109.5 . . ?
H19G C19 H19I 109.5 . . ?
H19H C19 H19I 109.5 . . ?
C25 C20 C21 120.1(6) . . ?
C25 C20 N1 120.3(6) . . ?
C21 C20 N1 119.5(6) . . ?
C22 C21 C20 118.2(6) . . ?
C22 C21 H21 120.9 . . ?
C20 C21 H21 120.9 . . ?
C23 C22 C21 121.5(6) . . ?
C23 C22 H22 119.3 . . ?
C21 C22 H22 119.3 . . ?
O2 C23 C22 126.4(7) . . ?
O2 C23 C24 113.8(7) . . ?
C22 C23 C24 119.9(7) . . ?
C25 C24 C23 118.4(7) . . ?
C25 C24 H24 120.8 . . ?
C23 C24 H24 120.8 . . ?
C24 C25 C20 121.8(6) . . ?
C24 C25 H25 119.1 . . ?
C20 C25 H25 119.1 . . ?
O2 C26 H26G 109.5 . . ?
O2 C26 H26H 109.5 . . ?
H26G C26 H26H 109.5 . . ?
O2 C26 H26I 109.5 . . ?
H26G C26 H26I 109.5 . . ?
H26H C26 H26I 109.5 . . ?

loop_
_geom_bond_atom_site_label_1
_geom_bond_atom_site_label_2
_geom_bond_distance
_geom_bond_site_symmetry_2
_geom_bond_publ_flag
P1 F2 1.545(4) . ?
P1 F4 1.546(5) . ?
P1 F1 1.564(4) . ?
P1 F6 1.565(5) . ?
P1 F3 1.574(4) . ?
P1 F5 1.589(4) . ?
O1A C19A 1.179(8) . ?
O1A C19B 1.184(16) . ?
O1A C16A 1.3502(11) . ?
O2A C23A 1.39(2) . ?
O2A C26A 1.429(18) . ?
O2B C23A 1.38(3) . ?
O2B C26B 1.41(3) . ?
N1A C13A 1.497(7) . ?
N1A C20A 1.504(8) . ?
N1A C12A 1.512(7) . ?
N1A C1A 1.524(7) . ?
C1A C2A 1.370(8) . ?
C1A C6A 1.384(8) . ?
C2A C3A 1.398(10) . ?
C2A H2A 0.9500 . ?
C3A C4A 1.362(10) . ?
C3A H3A 0.9500 . ?
C4A C5A 1.380(10) . ?
C4A H4A 0.9500 . ?
C5A C6A 1.386(9) . ?
C5A H5A 0.9500 . ?
C6A C7A 1.473(9) . ?
C7A C8A 1.362(8) . ?
C7A C12A 1.382(8) . ?
C8A C9A 1.379(9) . ?
C8A H8A 0.9500 . ?
C9A C10A 1.379(10) . ?
C9A H9A 0.9500 . ?
C10A C11A 1.374(9) . ?
C10A H10A 0.9500 . ?
C11A C12A 1.361(8) . ?
C11A H11A 0.9500 . ?
C13A C14A 1.363(8) . ?
C13A C18A 1.382(8) . ?
C14A C15A 1.365(9) . ?
C14A H14A 0.9500 . ?
C15A C16A 1.439(11) . ?
C15A H15A 0.9500 . ?
C16A C17A 1.334(10) . ?
C17A C18A 1.363(9) . ?
C17A H17A 0.9500 . ?
C18A H18A 0.9500 . ?
C19A H19A 0.9800 . ?
C19A H19B 0.9800 . ?
C19A H19C 0.9800 . ?
C19B H19F 0.9800 . ?
C19B H19D 0.9800 . ?
C19B H19E 0.9800 . ?
C20A C25A 1.357(9) . ?
C20A C21A 1.363(8) . ?
C21A C22A 1.380(9) . ?
C21A H21A 0.9500 . ?
C22A C23A 1.355(10) . ?
C22A H22A 0.9500 . ?
C23A C24A 1.379(9) . ?
C24A C25A 1.368(9) . ?
C24A H24A 0.9500 . ?
C25A H25A 0.9500 . ?
C26A H26A 0.9800 . ?
C26A H26B 0.9800 . ?
C26A H26C 0.9800 . ?
C26B H26D 0.9800 . ?
C26B H26E 0.9800 . ?
C26B H26F 0.9800 . ?
P1A F3B 1.456(18) . ?
P1A F6A 1.494(10) . ?
P1A F5B 1.52(2) . ?
P1A F3A 1.544(12) . ?
P1A F5A 1.563(8) . ?
P1A F2A 1.564(6) . ?
P1A F1A 1.573(5) . ?
P1A F4A 1.583(7) . ?
P1A F6B 1.63(2) . ?
O1 C16 1.349(7) . ?
O1 C19 1.425(7) . ?
O2 C23 1.357(8) . ?
O2 C26 1.414(8) . ?
N1 C12 1.496(8) . ?
N1 C13 1.509(7) . ?
N1 C1 1.510(7) . ?
N1 C20 1.511(7) . ?
C1 C6 1.379(8) . ?
C1 C2 1.387(8) . ?
C2 C3 1.380(8) . ?
C2 H2 0.9500 . ?
C3 C4 1.381(9) . ?
C3 H3 0.9500 . ?
C4 C5 1.390(10) . ?
C4 H4 0.9500 . ?
C5 C6 1.380(8) . ?
C5 H5 0.9500 . ?
C6 C7 1.468(9) . ?
C7 C12 1.381(8) . ?
C7 C8 1.401(9) . ?
C8 C9 1.361(9) . ?
C8 H8 0.9500 . ?
C9 C10 1.355(9) . ?
C9 H9 0.9500 . ?
C10 C11 1.396(9) . ?
C10 H10 0.9500 . ?
C11 C12 1.351(8) . ?
C11 H11 0.9500 . ?
C13 C18 1.368(7) . ?
C13 C14 1.372(8) . ?
C14 C15 1.356(8) . ?
C14 H14 0.9500 . ?
C15 C16 1.373(8) . ?
C15 H15 0.9500 . ?
C16 C17 1.400(8) . ?
C17 C18 1.363(8) . ?
C17 H17 0.9500 . ?
C18 H18 0.9500 . ?
C19 H19G 0.9800 . ?
C19 H19H 0.9800 . ?
C19 H19I 0.9800 . ?
C20 C25 1.368(8) . ?
C20 C21 1.391(8) . ?
C21 C22 1.369(8) . ?
C21 H21 0.9500 . ?
C22 C23 1.367(9) . ?
C22 H22 0.9500 . ?
C23 C24 1.401(8) . ?
C24 C25 1.353(8) . ?
C24 H24 0.9500 . ?
C25 H25 0.9500 . ?
C26 H26G 0.9800 . ?
C26 H26H 0.9800 . ?
C26 H26I 0.9800 . ?

loop_
_geom_torsion_atom_site_label_1
_geom_torsion_atom_site_label_2
_geom_torsion_atom_site_label_3
_geom_torsion_atom_site_label_4
_geom_torsion
_geom_torsion_site_symmetry_1
_geom_torsion_site_symmetry_2
_geom_torsion_site_symmetry_3
_geom_torsion_site_symmetry_4
_geom_torsion_publ_flag
C13A N1A C1A C2A -65.2(8) . . . . ?
C20A N1A C1A C2A 60.9(7) . . . . ?
C12A N1A C1A C2A -179.5(6) . . . . ?
C13A N1A C1A C6A 115.4(6) . . . . ?
C20A N1A C1A C6A -118.5(5) . . . . ?
C12A N1A C1A C6A 1.2(6) . . . . ?
C6A C1A C2A C3A -0.6(10) . . . . ?
N1A C1A C2A C3A -179.9(6) . . . . ?
C1A C2A C3A C4A 1.5(11) . . . . ?
C2A C3A C4A C5A -0.4(13) . . . . ?
C3A C4A C5A C6A -1.6(11) . . . . ?
C2A C1A C6A C5A -1.4(10) . . . . ?
N1A C1A C6A C5A 178.0(5) . . . . ?
C2A C1A C6A C7A 178.6(6) . . . . ?
N1A C1A C6A C7A -2.0(7) . . . . ?
C4A C5A C6A C1A 2.4(10) . . . . ?
C4A C5A C6A C7A -177.5(7) . . . . ?
C1A C6A C7A C8A -177.3(7) . . . . ?
C5A C6A C7A C8A 2.6(12) . . . . ?
C1A C6A C7A C12A 2.2(7) . . . . ?
C5A C6A C7A C12A -178.0(7) . . . . ?
C12A C7A C8A C9A -0.2(10) . . . . ?
C6A C7A C8A C9A 179.2(6) . . . . ?
C7A C8A C9A C10A 1.9(10) . . . . ?
C8A C9A C10A C11A -1.3(11) . . . . ?
C9A C10A C11A C12A -1.1(10) . . . . ?
C10A C11A C12A C7A 2.9(10) . . . . ?
C10A C11A C12A N1A -177.6(6) . . . . ?
C8A C7A C12A C11A -2.3(10) . . . . ?
C6A C7A C12A C11A 178.2(6) . . . . ?
C8A C7A C12A N1A 178.1(6) . . . . ?
C6A C7A C12A N1A -1.4(7) . . . . ?
C13A N1A C12A C11A 61.8(8) . . . . ?
C20A N1A C12A C11A -63.0(8) . . . . ?
C1A N1A C12A C11A -179.4(6) . . . . ?
C13A N1A C12A C7A -118.7(6) . . . . ?
C20A N1A C12A C7A 116.5(6) . . . . ?
C1A N1A C12A C7A 0.2(6) . . . . ?
C20A N1A C13A C14A 41.7(8) . . . . ?
C12A N1A C13A C14A -83.4(7) . . . . ?
C1A N1A C13A C14A 165.5(6) . . . . ?
C20A N1A C13A C18A -143.4(6) . . . . ?
C12A N1A C13A C18A 91.6(7) . . . . ?
C1A N1A C13A C18A -19.5(8) . . . . ?
C18A C13A C14A C15A 1.5(11) . . . . ?
N1A C13A C14A C15A 176.3(6) . . . . ?
C13A C14A C15A C16A -5.4(11) . . . . ?
C19A O1A C16A C17A -15.3(18) . . . . ?
C19B O1A C16A C17A -174.8(15) . . . . ?
C19A O1A C16A C15A 174.7(12) . . . . ?
C19B O1A C16A C15A 15.1(19) . . . . ?
C14A C15A C16A C17A 8.8(13) . . . . ?
C14A C15A C16A O1A 179.0(7) . . . . ?
O1A C16A C17A C18A -177.2(8) . . . . ?
C15A C16A C17A C18A -8.0(13) . . . . ?
C16A C17A C18A C13A 3.6(12) . . . . ?
C14A C13A C18A C17A -0.3(11) . . . . ?
N1A C13A C18A C17A -175.2(6) . . . . ?
C13A N1A C20A C25A 39.8(8) . . . . ?
C12A N1A C20A C25A 161.3(6) . . . . ?
C1A N1A C20A C25A -86.5(7) . . . . ?
C13A N1A C20A C21A -146.5(6) . . . . ?
C12A N1A C20A C21A -25.0(8) . . . . ?
C1A N1A C20A C21A 87.1(6) . . . . ?
C25A C20A C21A C22A -1.3(10) . . . . ?
N1A C20A C21A C22A -175.0(6) . . . . ?
C20A C21A C22A C23A 1.8(11) . . . . ?
C21A C22A C23A O2B -162(2) . . . . ?
C21A C22A C23A C24A -2.7(12) . . . . ?
C21A C22A C23A O2A 170.6(15) . . . . ?
C26B O2B C23A C22A -16(3) . . . . ?
C26B O2B C23A C24A -178(2) . . . . ?
C26A O2A C23A C22A -8(2) . . . . ?
C26A O2A C23A C24A 165.1(15) . . . . ?
C22A C23A C24A C25A 3.1(12) . . . . ?
O2B C23A C24A C25A 167.7(17) . . . . ?
O2A C23A C24A C25A -170.0(15) . . . . ?
C21A C20A C25A C24A 1.8(10) . . . . ?
N1A C20A C25A C24A 175.2(6) . . . . ?
C23A C24A C25A C20A -2.7(11) . . . . ?
C12 N1 C1 C6 7.7(7) . . . . ?
C13 N1 C1 C6 123.9(6) . . . . ?
C20 N1 C1 C6 -112.2(6) . . . . ?
C12 N1 C1 C2 -175.6(6) . . . . ?
C13 N1 C1 C2 -59.3(8) . . . . ?
C20 N1 C1 C2 64.5(8) . . . . ?
C6 C1 C2 C3 0.0(11) . . . . ?
N1 C1 C2 C3 -176.3(6) . . . . ?
C1 C2 C3 C4 2.1(11) . . . . ?
C2 C3 C4 C5 -3.5(12) . . . . ?
C3 C4 C5 C6 2.7(12) . . . . ?
C2 C1 C6 C5 -0.6(11) . . . . ?
N1 C1 C6 C5 176.1(6) . . . . ?
C2 C1 C6 C7 176.5(6) . . . . ?
N1 C1 C6 C7 -6.7(8) . . . . ?
C4 C5 C6 C1 -0.7(10) . . . . ?
C4 C5 C6 C7 -177.0(7) . . . . ?
C1 C6 C7 C12 2.8(8) . . . . ?
C5 C6 C7 C12 179.5(7) . . . . ?
C1 C6 C7 C8 -176.2(7) . . . . ?
C5 C6 C7 C8 0.5(14) . . . . ?
C12 C7 C8 C9 0.3(11) . . . . ?
C6 C7 C8 C9 179.3(7) . . . . ?
C7 C8 C9 C10 -0.8(12) . . . . ?
C8 C9 C10 C11 1.0(12) . . . . ?
C9 C10 C11 C12 -0.6(11) . . . . ?
C10 C11 C12 C7 0.1(11) . . . . ?
C10 C11 C12 N1 178.5(6) . . . . ?
C8 C7 C12 C11 0.0(11) . . . . ?
C6 C7 C12 C11 -179.2(6) . . . . ?
C8 C7 C12 N1 -178.6(6) . . . . ?
C6 C7 C12 N1 2.2(7) . . . . ?
C13 N1 C12 C11 56.5(8) . . . . ?
C1 N1 C12 C11 175.6(7) . . . . ?
C20 N1 C12 C11 -67.8(8) . . . . ?
C13 N1 C12 C7 -125.1(5) . . . . ?
C1 N1 C12 C7 -5.9(7) . . . . ?
C20 N1 C12 C7 110.7(6) . . . . ?
C12 N1 C13 C18 -89.3(6) . . . . ?
C1 N1 C13 C18 158.2(6) . . . . ?
C20 N1 C13 C18 36.0(7) . . . . ?
C12 N1 C13 C14 87.9(7) . . . . ?
C1 N1 C13 C14 -24.5(8) . . . . ?
C20 N1 C13 C14 -146.7(6) . . . . ?
C18 C13 C14 C15 -1.0(10) . . . . ?
N1 C13 C14 C15 -178.2(6) . . . . ?
C13 C14 C15 C16 -1.5(11) . . . . ?
C19 O1 C16 C15 -0.9(10) . . . . ?
C19 O1 C16 C17 179.0(6) . . . . ?
C14 C15 C16 O1 -176.2(6) . . . . ?
C14 C15 C16 C17 3.9(10) . . . . ?
O1 C16 C17 C18 176.1(6) . . . . ?
C15 C16 C17 C18 -4.0(10) . . . . ?
C16 C17 C18 C13 1.6(10) . . . . ?
C14 C13 C18 C17 1.0(9) . . . . ?
N1 C13 C18 C17 178.3(6) . . . . ?
C12 N1 C20 C25 167.4(5) . . . . ?
C13 N1 C20 C25 44.7(7) . . . . ?
C1 N1 C20 C25 -79.8(7) . . . . ?
C12 N1 C20 C21 -14.9(7) . . . . ?
C13 N1 C20 C21 -137.6(5) . . . . ?
C1 N1 C20 C21 97.9(6) . . . . ?
C25 C20 C21 C22 -1.7(9) . . . . ?
N1 C20 C21 C22 -179.4(5) . . . . ?
C20 C21 C22 C23 -0.7(10) . . . . ?
C26 O2 C23 C22 7.3(10) . . . . ?
C26 O2 C23 C24 -173.4(6) . . . . ?
C21 C22 C23 O2 -178.0(6) . . . . ?
C21 C22 C23 C24 2.7(10) . . . . ?
O2 C23 C24 C25 178.3(6) . . . . ?
C22 C23 C24 C25 -2.3(10) . . . . ?
C23 C24 C25 C20 0.0(10) . . . . ?
C21 C20 C25 C24 2.0(9) . . . . ?
N1 C20 C25 C24 179.7(6) . . . . ?
